data_4116711
loop_
_publ_author_name
'Brett Pleune'
'Rinaldo Poli'
'James C. Fettinger'

_publ_section_title
;
 Synthesis and Structure of the Stable Paramagnetic Cyclopentadienyl
 Polyhydride Complexes [Cp*MH3(dppe)]+ (M = Mo, W): Stronger M-H Bonds
 upon Oxidation
;
_journal_name_full 'Journal of the American Chemical Society'
_journal_page_first 3257
_journal_page_last 3258
_journal_paper_doi 10.1021/ja9729488
_journal_volume 120
_journal_year 1998
_chemical_formula_sum 'C36 H42 F6 P3 W'
_chemical_formula_weight 865.46
_chemical_name_systematic
;
 ?
;
_space_group_IT_number 14
_symmetry_cell_setting monoclinic
_symmetry_space_group_name_Hall '-P 2yn'
_symmetry_space_group_name_H-M 'P 1 21/n 1'
_atom_sites_solution_hydrogens geom
_atom_sites_solution_primary direct
_atom_sites_solution_secondary difmap
_audit_creation_method SHELXL
_cell_angle_alpha 90.00
_cell_angle_beta 100.424(6)
_cell_angle_gamma 90.00
_cell_formula_units_Z 4
_cell_length_a 14.3763(8)
_cell_length_b 16.6844(15)
_cell_length_c 15.0123(12)
_cell_measurement_reflns_used 25
_cell_measurement_temperature 153(2)
_cell_measurement_theta_max 19.3
_cell_measurement_theta_min 17.5
_cell_volume 3541.4(5)
_computing_cell_refinement 'Enraf-Nonius EXPRESS'
_computing_data_collection 'Enraf-Nonius EXPRESS'
_computing_data_reduction 'XCAD4, Harms; Siemens SHELXTL'
_computing_molecular_graphics 'Siemens SHELXTL'
_computing_publication_material 'Siemens SHELXTL'
_computing_structure_refinement 'SHELXL-93 (Sheldrick, 1993)'
_computing_structure_solution 'SHELXS-86 (Sheldrick, 1990)'
_diffrn_ambient_temperature 153(2)
_diffrn_measurement_device 'Enraf-Nonius CAD4'
_diffrn_measurement_method '\w:2\q scans'
_diffrn_radiation_monochromator graphite
_diffrn_radiation_source 'fine-focus sealed tube'
_diffrn_radiation_type MoK\a
_diffrn_radiation_wavelength 0.71073
_diffrn_reflns_av_R_equivalents 0.0729
_diffrn_reflns_av_sigmaI/netI 0.0647
_diffrn_reflns_limit_h_max 17
_diffrn_reflns_limit_h_min -17
_diffrn_reflns_limit_k_max 19
_diffrn_reflns_limit_k_min -19
_diffrn_reflns_limit_l_max 17
_diffrn_reflns_limit_l_min -17
_diffrn_reflns_number 19459
_diffrn_reflns_theta_max 24.99
_diffrn_reflns_theta_min 1.80
_diffrn_standards_decay_% 0
_diffrn_standards_interval_time 30
_diffrn_standards_number 6
_exptl_absorpt_coefficient_mu 3.454
_exptl_absorpt_correction_T_max 0.4216
_exptl_absorpt_correction_T_min 0.3384
_exptl_absorpt_correction_type psi-scans
_exptl_crystal_colour orange
_exptl_crystal_density_diffrn 1.623
_exptl_crystal_description needle
_exptl_crystal_F_000 1724
_exptl_crystal_size_max 0.475
_exptl_crystal_size_mid 0.150
_exptl_crystal_size_min 0.100
_refine_diff_density_max 1.351
_refine_diff_density_min -0.945
_refine_diff_density_rms 0.128
_refine_ls_extinction_method none
_refine_ls_goodness_of_fit_all 1.076
_refine_ls_goodness_of_fit_obs 1.131
_refine_ls_matrix_type full
_refine_ls_number_parameters 432
_refine_ls_number_reflns 6226
_refine_ls_number_restraints 4
_refine_ls_restrained_S_all 1.076
_refine_ls_restrained_S_obs 1.131
_refine_ls_R_factor_all 0.0713
_refine_ls_R_factor_obs 0.0412
_refine_ls_shift/esd_max -0.001
_refine_ls_shift/esd_mean 0.000
_refine_ls_structure_factor_coef Fsqd
_refine_ls_weighting_details 'w=1/[\s^2^(Fo^2^)+(0.0348P)^2^+0.1624P] where P=(Fo^2^+2Fc^2^)/3'
_refine_ls_weighting_scheme calc
_refine_ls_wR_factor_all 0.0861
_refine_ls_wR_factor_obs 0.0767
_reflns_number_observed 4577
_reflns_number_total 6226
_reflns_observed_criterion >2sigma(I)
_cod_data_source_file ja9729488.cif
_cod_data_source_block '[Cp*WH3(dppe)][PF6]'
_cod_depositor_comments
;
The following automatic conversions were performed:

'_refine_ls_weighting_scheme' value 'calc
w=1/[\s^2^(Fo^2^)+(0.0348P)^2^+0.1624P] where P=(Fo^2^+2Fc^2^)/3' was
changed to 'calc'. New tag '_refine_ls_weighting_details' was
created. The value of the new tag was set to
'w=1/[\s^2^(Fo^2^)+(0.0348P)^2^+0.1624P] where P=(Fo^2^+2Fc^2^)/3'.

Automatic conversion script
Id: cif_fix_values 3143 2015-03-26 13:38:13Z robertas 
;
_cod_database_code 4116711

loop_
_symmetry_equiv_pos_as_xyz
'x, y, z'
'-x+1/2, y+1/2, -z+1/2'
'-x, -y, -z'
'x-1/2, -y-1/2, z-1/2'

loop_
_atom_site_aniso_label
_atom_site_aniso_U_11
_atom_site_aniso_U_22
_atom_site_aniso_U_33
_atom_site_aniso_U_23
_atom_site_aniso_U_13
_atom_site_aniso_U_12
W1 0.01615(12) 0.02889(14) 0.02929(15) 0.00467(15) 0.00294(9) -0.00017(13)
P1 0.0180(8) 0.0263(9) 0.0225(9) 0.0020(7) 0.0029(7) 0.0000(7)
P2 0.0200(8) 0.0298(9) 0.0228(9) 0.0016(7) 0.0044(7) 0.0001(7)
C1 0.013(3) 0.034(4) 0.036(4) 0.001(3) 0.003(3) 0.000(3)
C2 0.020(3) 0.039(4) 0.028(4) 0.005(3) 0.003(3) 0.002(3)
C3 0.020(3) 0.029(4) 0.036(4) 0.004(3) -0.002(3) 0.009(3)
C4 0.021(3) 0.044(4) 0.031(4) 0.000(3) 0.009(3) 0.009(3)
C5 0.013(3) 0.036(4) 0.041(4) 0.009(3) -0.002(3) 0.002(3)
C6 0.030(4) 0.032(4) 0.058(5) 0.000(4) -0.008(4) 0.002(3)
C7 0.031(4) 0.040(4) 0.030(4) 0.005(3) 0.000(3) 0.002(3)
C8 0.054(5) 0.033(5) 0.055(5) 0.004(4) 0.002(4) 0.010(4)
C9 0.045(5) 0.066(6) 0.037(5) 0.013(4) 0.012(4) 0.020(4)
C10 0.025(4) 0.049(5) 0.066(6) 0.019(4) 0.015(4) -0.001(3)
C11 0.016(3) 0.028(4) 0.026(4) -0.003(3) 0.006(3) -0.003(3)
C12 0.023(3) 0.034(4) 0.035(4) 0.001(3) 0.003(3) -0.001(3)
C13 0.041(4) 0.027(4) 0.043(4) 0.004(3) 0.018(3) 0.005(3)
C14 0.053(5) 0.030(4) 0.039(4) -0.011(3) 0.023(4) -0.007(3)
C15 0.039(4) 0.048(5) 0.020(4) -0.006(3) 0.004(3) -0.006(3)
C16 0.028(3) 0.032(4) 0.025(4) -0.003(3) 0.002(3) -0.005(3)
C21 0.022(3) 0.021(3) 0.020(3) -0.002(3) 0.003(3) 0.003(3)
C22 0.018(3) 0.044(4) 0.031(4) -0.012(3) 0.003(3) 0.000(3)
C23 0.024(4) 0.040(4) 0.047(5) -0.008(4) 0.010(3) -0.006(3)
C24 0.036(4) 0.037(4) 0.029(4) 0.000(3) 0.017(3) 0.000(3)
C25 0.042(4) 0.037(4) 0.016(3) 0.003(3) 0.004(3) -0.005(3)
C26 0.027(3) 0.027(3) 0.029(3) 0.001(3) 0.006(3) 0.000(3)
C27 0.015(3) 0.032(4) 0.025(4) 0.010(3) 0.002(3) 0.001(3)
C28 0.023(3) 0.029(4) 0.024(4) 0.003(3) 0.005(3) 0.003(3)
C31 0.021(3) 0.037(4) 0.016(3) -0.001(3) 0.006(3) -0.006(3)
C32 0.029(4) 0.043(4) 0.031(4) 0.001(3) 0.010(3) 0.001(3)
C33 0.035(4) 0.074(6) 0.030(4) -0.014(4) 0.012(3) -0.003(4)
C34 0.036(4) 0.069(6) 0.023(4) 0.000(4) 0.004(3) -0.013(4)
C35 0.035(4) 0.046(4) 0.029(4) 0.010(4) 0.001(3) -0.007(4)
C36 0.024(3) 0.038(4) 0.029(4) 0.001(3) 0.004(3) -0.002(3)
C41 0.020(3) 0.023(3) 0.030(3) 0.008(3) 0.000(3) 0.007(3)
C42 0.033(4) 0.043(5) 0.024(4) 0.000(3) 0.009(3) 0.003(3)
C43 0.042(4) 0.039(4) 0.031(4) -0.007(3) -0.001(3) 0.008(3)
C44 0.039(4) 0.030(4) 0.044(5) -0.006(3) -0.004(4) -0.003(3)
C45 0.038(4) 0.033(4) 0.039(4) 0.010(3) -0.004(3) -0.013(3)
C46 0.030(4) 0.035(4) 0.021(3) 0.006(3) -0.001(3) -0.003(3)
P3 0.0286(9) 0.0374(11) 0.0308(10) 0.0005(8) -0.0016(8) -0.0065(8)
F1 0.034(2) 0.070(3) 0.083(4) 0.026(3) 0.017(2) 0.011(2)
F2 0.092(4) 0.100(4) 0.048(3) -0.023(3) -0.025(3) -0.030(3)
F3 0.068(3) 0.046(3) 0.112(5) 0.030(3) 0.015(3) -0.017(2)
F4 0.059(3) 0.055(3) 0.071(3) -0.016(3) 0.014(2) 0.011(2)
F5 0.059(3) 0.076(3) 0.030(2) -0.009(2) 0.001(2) 0.004(2)
F6 0.048(2) 0.057(3) 0.053(3) 0.015(2) 0.016(2) -0.008(2)

loop_
_atom_site_label
_atom_site_type_symbol
_atom_site_fract_x
_atom_site_fract_y
_atom_site_fract_z
_atom_site_U_iso_or_equiv
_atom_site_thermal_displace_type
_atom_site_occupancy
_atom_site_calc_flag
_atom_site_refinement_flags
W1 W -0.51401(2) 0.37289(2) 0.24289(2) 0.02492(9) Uani 1 d D
H1 H -0.4808(36) 0.4047(32) 0.3525(20) 0.026(16) Uiso 1 d D
H2 H -0.4744(41) 0.4334(33) 0.1692(35) 0.048(21) Uiso 1 d D
H3 H -0.4656(36) 0.3073(29) 0.1786(33) 0.031(17) Uiso 1 d D
P1 P -0.34350(11) 0.40626(10) 0.27032(11) 0.0224(4) Uani 1 d .
P2 P -0.44352(11) 0.24643(10) 0.31593(11) 0.0241(4) Uani 1 d .
C1 C -0.6565(4) 0.3217(4) 0.1620(5) 0.028(2) Uani 1 d .
C2 C -0.6445(4) 0.4016(4) 0.1323(4) 0.029(2) Uani 1 d .
C3 C -0.6461(4) 0.4535(4) 0.2073(5) 0.029(2) Uani 1 d .
C4 C -0.6587(4) 0.4061(4) 0.2829(5) 0.031(2) Uani 1 d .
C5 C -0.6670(4) 0.3254(4) 0.2550(5) 0.031(2) Uani 1 d .
C6 C -0.6706(5) 0.2485(4) 0.1018(5) 0.042(2) Uani 1 d .
H6A H -0.6312(25) 0.2530(13) 0.0551(19) 0.063 Uiso 1 calc R
H6B H -0.7372(8) 0.2445(16) 0.0729(25) 0.063 Uiso 1 calc R
H6C H -0.6524(30) 0.2004(5) 0.1384(7) 0.063 Uiso 1 calc R
C7 C -0.6418(5) 0.4259(4) 0.0366(4) 0.034(2) Uani 1 d .
H7A H -0.7064(5) 0.4297(25) 0.0023(9) 0.052 Uiso 1 calc R
H7B H -0.6066(26) 0.3857(13) 0.0084(10) 0.052 Uiso 1 calc R
H7C H -0.6105(27) 0.4781(12) 0.0364(5) 0.052 Uiso 1 calc R
C8 C -0.6465(5) 0.5438(4) 0.2044(5) 0.048(2) Uani 1 d .
H8A H -0.7119(6) 0.5633(4) 0.1958(33) 0.072 Uiso 1 calc R
H8B H -0.6171(31) 0.5621(4) 0.1540(21) 0.072 Uiso 1 calc R
H8C H -0.6109(29) 0.5648(4) 0.2615(14) 0.072 Uiso 1 calc R
C9 C -0.6750(5) 0.4388(5) 0.3718(5) 0.049(2) Uani 1 d .
H9A H -0.7425(7) 0.4503(29) 0.3681(12) 0.073 Uiso 1 calc R
H9B H -0.6386(28) 0.4883(16) 0.3857(16) 0.073 Uiso 1 calc R
H9C H -0.6547(33) 0.3993(13) 0.4196(7) 0.073 Uiso 1 calc R
C10 C -0.6966(5) 0.2573(4) 0.3090(5) 0.046(2) Uani 1 d .
H10A H -0.6833(31) 0.2063(4) 0.2814(19) 0.069 Uiso 1 calc R
H10B H -0.7644(8) 0.2613(17) 0.3097(27) 0.069 Uiso 1 calc R
H10C H -0.6612(25) 0.2598(17) 0.3712(10) 0.069 Uiso 1 calc R
C11 C -0.3108(4) 0.5025(4) 0.3248(4) 0.0230(14) Uani 1 d .
C12 C -0.3547(4) 0.5712(4) 0.2853(5) 0.031(2) Uani 1 d .
H12 H -0.4013(4) 0.5674(4) 0.2319(5) 0.037 Uiso 1 calc R
C13 C -0.3304(5) 0.6448(4) 0.3241(5) 0.036(2) Uani 1 d .
H13 H -0.3589(5) 0.6921(4) 0.2963(5) 0.043 Uiso 1 calc R
C14 C -0.2651(5) 0.6501(4) 0.4027(5) 0.039(2) Uani 1 d .
H14 H -0.2500(5) 0.7009(4) 0.4303(5) 0.047 Uiso 1 calc R
C15 C -0.2220(5) 0.5829(4) 0.4412(4) 0.036(2) Uani 1 d .
H15 H -0.1765(5) 0.5871(4) 0.4954(4) 0.043 Uiso 1 calc R
C16 C -0.2433(4) 0.5088(4) 0.4026(4) 0.0287(15) Uani 1 d .
H16 H -0.2118(4) 0.4622(4) 0.4293(4) 0.034 Uiso 1 calc R
C21 C -0.2791(4) 0.4067(4) 0.1757(4) 0.0210(13) Uani 1 d .
C22 C -0.1886(4) 0.4386(4) 0.1886(5) 0.031(2) Uani 1 d .
H22 H -0.1631(4) 0.4637(4) 0.2445(5) 0.037 Uiso 1 calc R
C23 C -0.1355(5) 0.4343(4) 0.1215(5) 0.036(2) Uani 1 d .
H23 H -0.0734(5) 0.4561(4) 0.1315(5) 0.044 Uiso 1 calc R
C24 C -0.1715(5) 0.3985(4) 0.0392(4) 0.033(2) Uani 1 d .
H24 H -0.1343(5) 0.3952(4) -0.0069(4) 0.039 Uiso 1 calc R
C25 C -0.2607(4) 0.3682(4) 0.0254(4) 0.0318(15) Uani 1 d .
H25 H -0.2861(4) 0.3441(4) -0.0311(4) 0.038 Uiso 1 calc R
C26 C -0.3152(4) 0.3719(4) 0.0930(4) 0.0277(14) Uani 1 d .
H26 H -0.3775(4) 0.3506(4) 0.0823(4) 0.033 Uiso 1 calc R
C27 C -0.2777(4) 0.3307(4) 0.3452(4) 0.0240(14) Uani 1 d .
H27A H -0.2094(4) 0.3339(4) 0.3430(4) 0.029 Uiso 1 calc R
H27B H -0.2860(4) 0.3396(4) 0.4085(4) 0.029 Uiso 1 calc R
C28 C -0.3166(4) 0.2486(4) 0.3122(4) 0.0254(15) Uani 1 d .
H28A H -0.2834(4) 0.2059(4) 0.3515(4) 0.030 Uiso 1 calc R
H28B H -0.3065(4) 0.2392(4) 0.2495(4) 0.030 Uiso 1 calc R
C31 C -0.4410(4) 0.2236(4) 0.4363(4) 0.0247(14) Uani 1 d .
C32 C -0.4721(4) 0.2762(4) 0.4932(5) 0.034(2) Uani 1 d .
H32 H -0.4994(4) 0.3256(4) 0.4705(5) 0.041 Uiso 1 calc R
C33 C -0.4643(5) 0.2583(5) 0.5847(5) 0.046(2) Uani 1 d .
H33 H -0.4865(5) 0.2953(5) 0.6241(5) 0.055 Uiso 1 calc R
C34 C -0.4243(5) 0.1867(5) 0.6181(5) 0.043(2) Uani 1 d .
H34 H -0.4188(5) 0.1744(5) 0.6807(5) 0.051 Uiso 1 calc R
C35 C -0.3926(4) 0.1334(5) 0.5613(4) 0.037(2) Uani 1 d .
H35 H -0.3654(4) 0.0840(5) 0.5841(4) 0.045 Uiso 1 calc R
C36 C -0.4001(4) 0.1516(4) 0.4705(4) 0.031(2) Uani 1 d .
H36 H -0.3772(4) 0.1148(4) 0.4311(4) 0.037 Uiso 1 calc R
C41 C -0.4857(4) 0.1536(3) 0.2590(4) 0.0247(14) Uani 1 d .
C42 C -0.4658(4) 0.1379(4) 0.1724(4) 0.033(2) Uani 1 d .
H42 H -0.4287(4) 0.1746(4) 0.1454(4) 0.040 Uiso 1 calc R
C43 C -0.4997(5) 0.0696(4) 0.1267(5) 0.038(2) Uani 1 d .
H43 H -0.4840(5) 0.0583(4) 0.0692(5) 0.046 Uiso 1 calc R
C44 C -0.5566(5) 0.0171(4) 0.1639(5) 0.039(2) Uani 1 d .
H44 H -0.5802(5) -0.0299(4) 0.1318(5) 0.047 Uiso 1 calc R
C45 C -0.5786(5) 0.0329(4) 0.2468(5) 0.038(2) Uani 1 d .
H45 H -0.6181(5) -0.0031(4) 0.2719(5) 0.046 Uiso 1 calc R
C46 C -0.5444(4) 0.1007(4) 0.2946(4) 0.029(2) Uani 1 d .
H46 H -0.5609(4) 0.1112(4) 0.3520(4) 0.035 Uiso 1 calc R
P3 P -0.49224(12) 0.22291(11) 0.88153(12) 0.0331(4) Uani 1 d .
F1 F -0.4014(3) 0.1728(3) 0.8684(3) 0.0612(13) Uani 1 d .
F2 F -0.4420(4) 0.2449(3) 0.9801(3) 0.085(2) Uani 1 d .
F3 F -0.4491(3) 0.2989(3) 0.8421(4) 0.076(2) Uani 1 d .
F4 F -0.5836(3) 0.2724(3) 0.8928(3) 0.0612(13) Uani 1 d .
F5 F -0.5438(3) 0.1979(3) 0.7837(3) 0.0560(12) Uani 1 d .
F6 F -0.5348(3) 0.1451(3) 0.9206(3) 0.0518(12) Uani 1 d .

loop_
_atom_type_symbol
_atom_type_description
_atom_type_scat_dispersion_real
_atom_type_scat_dispersion_imag
_atom_type_scat_source
C C 0.0033 0.0016 'International Tables Vol C Tables 4.2.6.8 and 6.1.1.4'
H H 0.0000 0.0000 'International Tables Vol C Tables 4.2.6.8 and 6.1.1.4'
F F 0.0171 0.0103 'International Tables Vol C Tables 4.2.6.8 and 6.1.1.4'
P P 0.1023 0.0942 'International Tables Vol C Tables 4.2.6.8 and 6.1.1.4'
W W -0.8490 6.8722 'International Tables Vol C Tables 4.2.6.8 and 6.1.1.4'

loop_
_geom_angle_atom_site_label_1
_geom_angle_atom_site_label_2
_geom_angle_atom_site_label_3
_geom_angle
C3 W1 C2 35.8(2)
C3 W1 C4 35.6(2)
C2 W1 C4 59.5(2)
C3 W1 C1 59.2(2)
C2 W1 C1 35.6(2)
C4 W1 C1 58.9(2)
C3 W1 C5 58.5(2)
C2 W1 C5 58.9(2)
C4 W1 C5 34.8(2)
C1 W1 C5 35.3(2)
C3 W1 P1 131.0(2)
C2 W1 P1 136.1(2)
C4 W1 P1 143.7(2)
C1 W1 P1 156.1(2)
C5 W1 P1 164.9(2)
C3 W1 P2 147.4(2)
C2 W1 P2 134.3(2)
C4 W1 P2 113.3(2)
C1 W1 P2 99.6(2)
C5 W1 P2 89.6(2)
P1 W1 P2 78.85(5)
C3 W1 H1 96.7(18)
C2 W1 H1 132.3(18)
C4 W1 H1 77.6(18)
C1 W1 H1 132.6(18)
C5 W1 H1 97.5(18)
P1 W1 H1 71.0(18)
P2 W1 H1 79.7(18)
C3 W1 H2 81.9(21)
C2 W1 H2 74.3(21)
C4 W1 H2 116.9(21)
C1 W1 H2 104.3(21)
C5 W1 H2 133.0(21)
P1 W1 H2 61.9(21)
P2 W1 H2 129.7(21)
H1 W1 H2 112.3(29)
C3 W1 H3 130.6(19)
C2 W1 H3 95.0(18)
C4 W1 H3 141.2(19)
C1 W1 H3 83.1(19)
C5 W1 H3 108.1(19)
P1 W1 H3 75.1(19)
P2 W1 H3 61.9(19)
H1 W1 H3 132.7(26)
H2 W1 H3 77.8(28)
C11 P1 C21 102.6(3)
C11 P1 C27 105.5(3)
C21 P1 C27 101.6(3)
C11 P1 W1 116.1(2)
C21 P1 W1 119.8(2)
C27 P1 W1 109.4(2)
C41 P2 C28 104.5(3)
C41 P2 C31 103.3(3)
C28 P2 C31 101.0(3)
C41 P2 W1 115.9(2)
C28 P2 W1 107.2(2)
C31 P2 W1 122.6(2)
C2 C1 C5 107.7(6)
C2 C1 C6 125.4(6)
C5 C1 C6 126.2(6)
C2 C1 W1 71.2(4)
C5 C1 W1 73.5(3)
C6 C1 W1 127.8(4)
C3 C2 C1 107.5(6)
C3 C2 C7 126.9(6)
C1 C2 C7 125.3(6)
C3 C2 W1 71.7(3)
C1 C2 W1 73.2(4)
C7 C2 W1 125.7(4)
C4 C3 C2 108.5(6)
C4 C3 C8 125.3(7)
C2 C3 C8 125.8(7)
C4 C3 W1 73.1(3)
C2 C3 W1 72.5(3)
C8 C3 W1 126.0(5)
C5 C4 C3 108.1(6)
C5 C4 C9 126.4(7)
C3 C4 C9 124.9(7)
C5 C4 W1 74.2(4)
C3 C4 W1 71.2(3)
C9 C4 W1 127.3(5)
C4 C5 C1 108.2(6)
C4 C5 C10 125.5(7)
C1 C5 C10 125.7(7)
C4 C5 W1 71.0(4)
C1 C5 W1 71.2(3)
C10 C5 W1 130.5(4)
C1 C6 H6A 109.5(4)
C1 C6 H6B 109.5(3)
H6A C6 H6B 109.5
C1 C6 H6C 109.5(4)
H6A C6 H6C 109.5
H6B C6 H6C 109.5
C2 C7 H7A 109.5(3)
C2 C7 H7B 109.5(4)
H7A C7 H7B 109.5
C2 C7 H7C 109.5(4)
H7A C7 H7C 109.5
H7B C7 H7C 109.5
C3 C8 H8A 109.5(4)
C3 C8 H8B 109.5(4)
H8A C8 H8B 109.5
C3 C8 H8C 109.5(4)
H8A C8 H8C 109.5
H8B C8 H8C 109.5
C4 C9 H9A 109.5(4)
C4 C9 H9B 109.5(4)
H9A C9 H9B 109.5
C4 C9 H9C 109.5(4)
H9A C9 H9C 109.5
H9B C9 H9C 109.5
C5 C10 H10A 109.5(4)
C5 C10 H10B 109.5(3)
H10A C10 H10B 109.5
C5 C10 H10C 109.5(4)
H10A C10 H10C 109.5
H10B C10 H10C 109.5
C16 C11 C12 119.6(6)
C16 C11 P1 122.0(5)
C12 C11 P1 118.3(5)
C13 C12 C11 119.6(6)
C13 C12 H12 120.2(4)
C11 C12 H12 120.2(4)
C14 C13 C12 120.2(6)
C14 C13 H13 119.9(4)
C12 C13 H13 119.9(4)
C15 C14 C13 120.1(6)
C15 C14 H14 120.0(4)
C13 C14 H14 120.0(4)
C14 C15 C16 120.9(6)
C14 C15 H15 119.6(4)
C16 C15 H15 119.6(4)
C15 C16 C11 119.5(6)
C15 C16 H16 120.2(4)
C11 C16 H16 120.2(4)
C26 C21 C22 118.5(6)
C26 C21 P1 122.2(5)
C22 C21 P1 119.2(5)
C23 C22 C21 120.7(6)
C23 C22 H22 119.7(4)
C21 C22 H22 119.7(4)
C22 C23 C24 120.7(6)
C22 C23 H23 119.7(4)
C24 C23 H23 119.7(4)
C25 C24 C23 119.1(6)
C25 C24 H24 120.4(4)
C23 C24 H24 120.4(4)
C24 C25 C26 120.8(6)
C24 C25 H25 119.6(4)
C26 C25 H25 119.6(4)
C21 C26 C25 120.2(6)
C21 C26 H26 119.9(3)
C25 C26 H26 119.9(4)
C28 C27 P1 107.4(4)
C28 C27 H27A 110.2(3)
P1 C27 H27A 110.2(2)
C28 C27 H27B 110.2(3)
P1 C27 H27B 110.2(2)
H27A C27 H27B 108.5
C27 C28 P2 108.4(4)
C27 C28 H28A 110.0(3)
P2 C28 H28A 110.0(2)
C27 C28 H28B 110.0(3)
P2 C28 H28B 110.0(2)
H28A C28 H28B 108.4
C32 C31 C36 119.4(6)
C32 C31 P2 122.3(5)
C36 C31 P2 118.2(5)
C31 C32 C33 120.4(7)
C31 C32 H32 119.8(4)
C33 C32 H32 119.8(5)
C34 C33 C32 120.0(7)
C34 C33 H33 120.0(4)
C32 C33 H33 120.0(5)
C35 C34 C33 120.0(7)
C35 C34 H34 120.0(4)
C33 C34 H34 120.0(4)
C34 C35 C36 119.9(7)
C34 C35 H35 120.1(4)
C36 C35 H35 120.1(4)
C35 C36 C31 120.3(7)
C35 C36 H36 119.8(4)
C31 C36 H36 119.8(4)
C46 C41 C42 118.4(6)
C46 C41 P2 122.2(5)
C42 C41 P2 119.2(5)
C43 C42 C41 120.3(7)
C43 C42 H42 119.9(4)
C41 C42 H42 119.9(4)
C42 C43 C44 120.4(7)
C42 C43 H43 119.8(4)
C44 C43 H43 119.8(4)
C45 C44 C43 119.8(7)
C45 C44 H44 120.1(4)
C43 C44 H44 120.1(4)
C44 C45 C46 120.9(7)
C44 C45 H45 119.6(4)
C46 C45 H45 119.6(4)
C45 C46 C41 120.2(6)
C45 C46 H46 119.9(4)
C41 C46 H46 119.9(4)
F2 P3 F3 91.2(3)
F2 P3 F5 178.0(3)
F3 P3 F5 90.8(3)
F2 P3 F4 91.5(3)
F3 P3 F4 90.6(3)
F5 P3 F4 88.8(2)
F2 P3 F6 89.1(3)
F3 P3 F6 179.0(3)
F5 P3 F6 88.8(3)
F4 P3 F6 90.3(3)
F2 P3 F1 89.5(3)
F3 P3 F1 89.3(3)
F5 P3 F1 90.2(3)
F4 P3 F1 179.0(3)
F6 P3 F1 89.8(2)

loop_
_geom_bond_atom_site_label_1
_geom_bond_atom_site_label_2
_geom_bond_distance
W1 C3 2.309(6)
W1 C2 2.319(6)
W1 C4 2.334(6)
W1 C1 2.346(6)
W1 C5 2.376(6)
W1 P1 2.474(2)
W1 P2 2.506(2)
W1 H1 1.71(2)
W1 H2 1.67(3)
W1 H3 1.69(3)
P1 C11 1.825(6)
P1 C21 1.830(6)
P1 C27 1.835(6)
P2 C41 1.819(6)
P2 C28 1.836(6)
P2 C31 1.841(6)
C1 C2 1.427(9)
C1 C5 1.433(9)
C1 C6 1.511(9)
C2 C3 1.423(9)
C2 C7 1.500(8)
C3 C4 1.421(9)
C3 C8 1.509(9)
C4 C5 1.409(9)
C4 C9 1.499(9)
C5 C10 1.501(9)
C6 H6A 0.98
C6 H6B 0.98
C6 H6C 0.98
C7 H7A 0.98
C7 H7B 0.98
C7 H7C 0.98
C8 H8A 0.98
C8 H8B 0.98
C8 H8C 0.98
C9 H9A 0.98
C9 H9B 0.98
C9 H9C 0.98
C10 H10A 0.98
C10 H10B 0.98
C10 H10C 0.98
C11 C16 1.381(8)
C11 C12 1.389(8)
C12 C13 1.378(9)
C12 H12 0.95
C13 C14 1.371(10)
C13 H13 0.95
C14 C15 1.360(9)
C14 H14 0.95
C15 C16 1.376(9)
C15 H15 0.95
C16 H16 0.95
C21 C26 1.384(8)
C21 C22 1.386(8)
C22 C23 1.371(9)
C22 H22 0.95
C23 C24 1.385(9)
C23 H23 0.95
C24 C25 1.360(9)
C24 H24 0.95
C25 C26 1.392(8)
C25 H25 0.95
C26 H26 0.95
C27 C28 1.527(8)
C27 H27A 0.99
C27 H27B 0.99
C28 H28A 0.99
C28 H28B 0.99
C31 C32 1.357(9)
C31 C36 1.394(9)
C32 C33 1.389(9)
C32 H32 0.95
C33 C34 1.381(10)
C33 H33 0.95
C34 C35 1.367(10)
C34 H34 0.95
C35 C36 1.381(9)
C35 H35 0.95
C36 H36 0.95
C41 C46 1.394(8)
C41 C42 1.405(8)
C42 C43 1.373(9)
C42 H42 0.95
C43 C44 1.383(10)
C43 H43 0.95
C44 C45 1.365(9)
C44 H44 0.95
C45 C46 1.381(9)
C45 H45 0.95
C46 H46 0.95
P3 F2 1.568(4)
P3 F3 1.574(5)
P3 F5 1.576(4)
P3 F4 1.587(5)
P3 F6 1.592(4)
P3 F1 1.594(5)
